data_7022203
loop_
_publ_author_name
'Song, Li-Cheng'
'Li, Qian-Li'
'Feng, Zhan-Heng'
'Sun, Xiao-Jing'
'Xie, Zhao-Jun'
'Song, Hai-Bin'

_publ_section_title
;
 Synthesis, characterization, and electrochemical properties of diiron
 propaneditellurolate (PDTe) complexes as active site models of
 [FeFe]-hydrogenases.
;
_journal_issue 5
_journal_name_full 'Dalton transactions (Cambridge, England : 2003)'
_journal_page_first 1612
_journal_page_last 1626
_journal_paper_doi 10.1039/c2dt31976d
_journal_volume 42
_journal_year 2013
_chemical_formula_moiety 'C50 H40 Fe5 O10 P2 Te4'
_chemical_formula_sum 'C50 H40 Fe5 O10 P2 Te4'
_chemical_formula_weight 1652.41
_chemical_name_systematic
;
?
;
_space_group_IT_number 2
_symmetry_cell_setting triclinic
_symmetry_space_group_name_Hall '-P 1'
_symmetry_space_group_name_H-M 'P -1'
_atom_sites_solution_hydrogens geom
_atom_sites_solution_primary direct
_atom_sites_solution_secondary difmap
_audit_creation_method SHELXL-97
_cell_angle_alpha 102.633(2)
_cell_angle_beta 90.525(3)
_cell_angle_gamma 107.902(3)
_cell_formula_units_Z 2
_cell_length_a 12.1130(13)
_cell_length_b 14.0510(14)
_cell_length_c 16.7310(16)
_cell_measurement_reflns_used 9775
_cell_measurement_temperature 113(2)
_cell_measurement_theta_max 28.00
_cell_measurement_theta_min 1.30
_cell_volume 2635.2(5)
_computing_cell_refinement 'CrystalClear-SM Expert 2.0 r2'
_computing_data_collection 'CrystalClear-SM Expert 2.0 r2 (Rigaku, 2009)'
_computing_data_reduction 'CrystalClear-SM Expert 2.0 r2'
_computing_molecular_graphics 'CrystalStructure 4.0'
_computing_publication_material 'CrystalStructure 4.0 (Rigaku, 2009)'
_computing_structure_refinement 'SHELXL-97 (Sheldrick, 1997)'
_computing_structure_solution 'SHELXS-97 (Sheldrick, 1990)'
_diffrn_ambient_temperature 113(2)
_diffrn_detector_area_resol_mean 14.222
_diffrn_measured_fraction_theta_full 0.983
_diffrn_measured_fraction_theta_max 0.983
_diffrn_measurement_device_type 'Rigaku Saturn724 CCD'
_diffrn_measurement_method \w
_diffrn_radiation_monochromator multilayer
_diffrn_radiation_source 'rotating anode'
_diffrn_radiation_type MoK\a
_diffrn_radiation_wavelength 0.71075
_diffrn_reflns_av_R_equivalents 0.0348
_diffrn_reflns_av_sigmaI/netI 0.0640
_diffrn_reflns_limit_h_max 14
_diffrn_reflns_limit_h_min -15
_diffrn_reflns_limit_k_max 18
_diffrn_reflns_limit_k_min -18
_diffrn_reflns_limit_l_max 22
_diffrn_reflns_limit_l_min -22
_diffrn_reflns_number 25410
_diffrn_reflns_theta_full 27.88
_diffrn_reflns_theta_max 27.88
_diffrn_reflns_theta_min 1.25
_diffrn_standards_decay_% 0
_diffrn_standards_interval_count 0
_diffrn_standards_interval_time 0
_diffrn_standards_number 0
_exptl_absorpt_coefficient_mu 3.630
_exptl_absorpt_correction_T_max 0.6698
_exptl_absorpt_correction_T_min 0.5943
_exptl_absorpt_correction_type multi-scan
_exptl_absorpt_process_details CrystalClear
_exptl_crystal_colour colorless
_exptl_crystal_density_diffrn 2.083
_exptl_crystal_density_method 'not measured'
_exptl_crystal_description prism
_exptl_crystal_F_000 1576
_exptl_crystal_size_max 0.16
_exptl_crystal_size_mid 0.14
_exptl_crystal_size_min 0.12
_refine_diff_density_max 1.630
_refine_diff_density_min -1.378
_refine_diff_density_rms 0.164
_refine_ls_extinction_method none
_refine_ls_goodness_of_fit_ref 1.057
_refine_ls_hydrogen_treatment constr
_refine_ls_matrix_type full
_refine_ls_number_parameters 640
_refine_ls_number_reflns 12352
_refine_ls_number_restraints 0
_refine_ls_restrained_S_all 1.057
_refine_ls_R_factor_all 0.0440
_refine_ls_R_factor_gt 0.0341
_refine_ls_shift/su_max 0.003
_refine_ls_shift/su_mean 0.000
_refine_ls_structure_factor_coef Fsqd
_refine_ls_weighting_details 'calc w=1/[\s^2^(Fo^2^)+(0.0472P)^2^+0.4752P] where P=(Fo^2^+2Fc^2^)/3'
_refine_ls_weighting_scheme calc
_refine_ls_wR_factor_gt 0.0987
_refine_ls_wR_factor_ref 0.1022
_reflns_number_gt 9499
_reflns_number_total 12352
_reflns_threshold_expression >2sigma(I)
_cod_data_source_file c2dt31976d.txt
_cod_data_source_block 11
_cod_database_code 7022203

loop_
_symmetry_equiv_pos_as_xyz
'x, y, z'
'-x, -y, -z'

loop_
_atom_site_label
_atom_site_type_symbol
_atom_site_fract_x
_atom_site_fract_y
_atom_site_fract_z
_atom_site_U_iso_or_equiv
_atom_site_adp_type
_atom_site_occupancy
_atom_site_symmetry_multiplicity
_atom_site_calc_flag
_atom_site_refinement_flags
Te1 Te 0.40267(3) 0.27489(2) -0.079560(19) 0.01580(8) Uani 1 1 d .
Te2 Te 0.23972(3) 0.19212(2) -0.268671(18) 0.01648(8) Uani 1 1 d .
Te3 Te 0.34941(3) 0.10858(2) 0.270647(19) 0.01855(8) Uani 1 1 d .
Te4 Te 0.42892(3) 0.25439(2) 0.470693(19) 0.01885(8) Uani 1 1 d .
Fe1 Fe 0.35416(6) 0.11076(5) -0.19191(4) 0.01449(15) Uani 1 1 d .
Fe2 Fe 0.18792(6) 0.17716(5) -0.12367(4) 0.01057(14) Uani 1 1 d .
Fe3 Fe 0.54583(6) 0.20804(5) 0.35142(4) 0.01846(16) Uani 1 1 d .
Fe4 Fe 0.38794(6) 0.29906(5) 0.33545(4) 0.01584(15) Uani 1 1 d .
Fe5 Fe 0.10189(6) 0.31817(5) 0.14650(4) 0.00971(14) Uani 1 1 d .
P1 P 0.10154(10) 0.29300(8) -0.07044(7) 0.0091(2) Uani 1 1 d .
P2 P 0.20991(11) 0.32023(9) 0.34225(7) 0.0128(2) Uani 1 1 d .
O1 O 0.5622(3) 0.1343(3) -0.2844(2) 0.0341(10) Uani 1 1 d .
O2 O 0.4126(3) 0.0137(3) -0.0666(2) 0.0304(9) Uani 1 1 d .
O3 O 0.2007(3) -0.0881(3) -0.2857(2) 0.0276(9) Uani 1 1 d .
O4 O 0.1792(3) 0.0703(3) 0.0083(2) 0.0232(8) Uani 1 1 d .
O5 O -0.0202(3) 0.0223(3) -0.2140(2) 0.0226(8) Uani 1 1 d .
O6 O 0.6261(4) 0.0636(3) 0.4200(3) 0.0372(10) Uani 1 1 d .
O7 O 0.7434(3) 0.3930(3) 0.4098(3) 0.0378(10) Uani 1 1 d .
O8 O 0.6419(3) 0.1899(3) 0.1913(2) 0.0329(9) Uani 1 1 d .
O9 O 0.5512(3) 0.5014(3) 0.4103(2) 0.0331(9) Uani 1 1 d .
O10 O 0.4499(3) 0.3344(3) 0.1732(2) 0.0307(9) Uani 1 1 d .
C1 C 0.4808(5) 0.1256(4) -0.2472(3) 0.0223(11) Uani 1 1 d .
C2 C 0.3904(4) 0.0517(4) -0.1164(3) 0.0220(11) Uani 1 1 d .
C3 C 0.2597(4) -0.0100(4) -0.2498(3) 0.0207(11) Uani 1 1 d .
C4 C 0.1840(4) 0.1156(3) -0.0414(3) 0.0154(10) Uani 1 1 d .
C5 C 0.0611(4) 0.0828(3) -0.1773(3) 0.0146(10) Uani 1 1 d .
C6 C 0.5941(5) 0.1181(4) 0.3921(3) 0.0270(12) Uani 1 1 d .
C7 C 0.6657(5) 0.3219(4) 0.3908(3) 0.0251(12) Uani 1 1 d .
C8 C 0.6010(5) 0.1941(4) 0.2526(3) 0.0225(11) Uani 1 1 d .
C9 C 0.4818(5) 0.4238(4) 0.3825(3) 0.0227(11) Uani 1 1 d .
C10 C 0.4214(4) 0.3202(4) 0.2362(3) 0.0208(11) Uani 1 1 d .
C11 C 0.4644(5) 0.4066(4) -0.1332(3) 0.0270(12) Uani 1 1 d .
H11A H 0.4148 0.4508 -0.1172 0.032 Uiso 1 1 calc R
H11B H 0.5443 0.4467 -0.1086 0.032 Uiso 1 1 calc R
C12 C 0.4667(5) 0.3842(4) -0.2271(3) 0.0272(12) Uani 1 1 d .
H12A H 0.5122 0.4483 -0.2425 0.033 Uiso 1 1 calc R
H12B H 0.5080 0.3332 -0.2441 0.033 Uiso 1 1 calc R
C13 C 0.3496(5) 0.3445(4) -0.2742(3) 0.0273(12) Uani 1 1 d .
H13A H 0.3616 0.3447 -0.3326 0.033 Uiso 1 1 calc R
H13B H 0.3067 0.3935 -0.2541 0.033 Uiso 1 1 calc R
C14 C 0.2457(5) 0.0066(4) 0.3420(3) 0.0250(12) Uani 1 1 d .
H14A H 0.1708 0.0208 0.3491 0.030 Uiso 1 1 calc R
H14B H 0.2279 -0.0650 0.3095 0.030 Uiso 1 1 calc R
C15 C 0.2980(4) 0.0133(4) 0.4241(3) 0.0211(11) Uani 1 1 d .
H15A H 0.3773 0.0080 0.4186 0.025 Uiso 1 1 calc R
H15B H 0.2511 -0.0459 0.4452 0.025 Uiso 1 1 calc R
C16 C 0.3053(5) 0.1127(4) 0.4867(3) 0.0267(12) Uani 1 1 d .
H16A H 0.3240 0.1040 0.5418 0.032 Uiso 1 1 calc R
H16B H 0.2271 0.1210 0.4866 0.032 Uiso 1 1 calc R
C17 C 0.1353(4) 0.3602(3) 0.0369(3) 0.0100(9) Uani 1 1 d .
C18 C 0.2408(4) 0.3793(3) 0.0853(3) 0.0125(9) Uani 1 1 d .
H18 H 0.3006 0.3500 0.0696 0.015 Uiso 1 1 calc R
C19 C 0.2415(4) 0.4493(3) 0.1608(3) 0.0147(10) Uani 1 1 d .
H19 H 0.3020 0.4754 0.2040 0.018 Uiso 1 1 calc R
C20 C 0.1370(4) 0.4732(3) 0.1602(3) 0.0137(10) Uani 1 1 d .
H20 H 0.1148 0.5182 0.2033 0.016 Uiso 1 1 calc R
C21 C 0.0698(4) 0.4185(3) 0.0843(3) 0.0137(10) Uani 1 1 d .
H21 H -0.0047 0.4204 0.0681 0.016 Uiso 1 1 calc R
C22 C 0.1366(4) 0.4017(3) -0.1204(3) 0.0115(9) Uani 1 1 d .
C23 C 0.0894(4) 0.3886(3) -0.2001(3) 0.0144(10) Uani 1 1 d .
H23 H 0.0355 0.3240 -0.2268 0.017 Uiso 1 1 calc R
C24 C 0.1195(5) 0.4675(4) -0.2410(3) 0.0225(11) Uani 1 1 d .
H24 H 0.0868 0.4570 -0.2953 0.027 Uiso 1 1 calc R
C25 C 0.1976(5) 0.5619(4) -0.2020(3) 0.0229(12) Uani 1 1 d .
H25 H 0.2183 0.6164 -0.2297 0.027 Uiso 1 1 calc R
C26 C 0.2460(4) 0.5775(4) -0.1228(3) 0.0214(11) Uani 1 1 d .
H26 H 0.3002 0.6421 -0.0965 0.026 Uiso 1 1 calc R
C27 C 0.2142(4) 0.4972(3) -0.0819(3) 0.0155(10) Uani 1 1 d .
H27 H 0.2460 0.5081 -0.0273 0.019 Uiso 1 1 calc R
C28 C -0.0578(4) 0.2497(3) -0.0782(3) 0.0117(9) Uani 1 1 d .
C29 C -0.1222(4) 0.3144(3) -0.0889(3) 0.0163(10) Uani 1 1 d .
H29 H -0.0829 0.3814 -0.0961 0.020 Uiso 1 1 calc R
C30 C -0.2406(4) 0.2821(4) -0.0890(3) 0.0232(11) Uani 1 1 d .
H30 H -0.2831 0.3260 -0.0981 0.028 Uiso 1 1 calc R
C31 C -0.2995(4) 0.1860(4) -0.0758(3) 0.0226(11) Uani 1 1 d .
H31 H -0.3818 0.1647 -0.0752 0.027 Uiso 1 1 calc R
C32 C -0.2382(4) 0.1206(4) -0.0637(3) 0.0190(10) Uani 1 1 d .
H32 H -0.2783 0.0549 -0.0542 0.023 Uiso 1 1 calc R
C33 C -0.1174(4) 0.1523(3) -0.0654(3) 0.0131(9) Uani 1 1 d .
H33 H -0.0752 0.1076 -0.0578 0.016 Uiso 1 1 calc R
C34 C 0.1084(4) 0.2667(3) 0.2516(3) 0.0130(9) Uani 1 1 d .
C35 C -0.0013(4) 0.2824(4) 0.2376(3) 0.0181(10) Uani 1 1 d .
H35 H -0.0316 0.3284 0.2741 0.022 Uiso 1 1 calc R
C36 C -0.0573(4) 0.2189(4) 0.1613(3) 0.0178(10) Uani 1 1 d .
H36 H -0.1311 0.2144 0.1382 0.021 Uiso 1 1 calc R
C37 C 0.0175(4) 0.1622(3) 0.1252(3) 0.0164(10) Uani 1 1 d .
H37 H 0.0019 0.1136 0.0738 0.020 Uiso 1 1 calc R
C38 C 0.1178(4) 0.1914(3) 0.1793(3) 0.0151(10) Uani 1 1 d .
H38 H 0.1818 0.1659 0.1701 0.018 Uiso 1 1 calc R
C39 C 0.1262(4) 0.2585(3) 0.4182(3) 0.0119(9) Uani 1 1 d .
C40 C 0.0420(4) 0.1634(4) 0.3955(3) 0.0167(10) Uani 1 1 d .
H40 H 0.0242 0.1297 0.3390 0.020 Uiso 1 1 calc R
C41 C -0.0177(5) 0.1158(4) 0.4554(3) 0.0230(11) Uani 1 1 d .
H41 H -0.0772 0.0512 0.4395 0.028 Uiso 1 1 calc R
C42 C 0.0112(5) 0.1640(4) 0.5374(3) 0.0222(11) Uani 1 1 d .
H42 H -0.0273 0.1315 0.5781 0.027 Uiso 1 1 calc R
C43 C 0.0948(5) 0.2582(4) 0.5606(3) 0.0209(11) Uani 1 1 d .
H43 H 0.1122 0.2911 0.6173 0.025 Uiso 1 1 calc R
C44 C 0.1545(4) 0.3063(4) 0.5026(3) 0.0154(10) Uani 1 1 d .
H44 H 0.2138 0.3709 0.5194 0.018 Uiso 1 1 calc R
C45 C 0.1974(4) 0.4508(3) 0.3737(3) 0.0141(10) Uani 1 1 d .
C46 C 0.2882(4) 0.5370(3) 0.3664(3) 0.0169(10) Uani 1 1 d .
H46 H 0.3599 0.5290 0.3490 0.020 Uiso 1 1 calc R
C47 C 0.2765(5) 0.6341(4) 0.3839(3) 0.0211(11) Uani 1 1 d .
H47 H 0.3390 0.6918 0.3778 0.025 Uiso 1 1 calc R
C48 C 0.1718(5) 0.6463(4) 0.4105(3) 0.0247(12) Uani 1 1 d .
H48 H 0.1621 0.7124 0.4216 0.030 Uiso 1 1 calc R
C49 C 0.0828(5) 0.5625(4) 0.4207(3) 0.0228(11) Uani 1 1 d .
H49 H 0.0124 0.5712 0.4403 0.027 Uiso 1 1 calc R
C50 C 0.0949(5) 0.4660(4) 0.4025(3) 0.0208(11) Uani 1 1 d .
H50 H 0.0324 0.4089 0.4097 0.025 Uiso 1 1 calc R

loop_
_atom_site_aniso_label
_atom_site_aniso_U_11
_atom_site_aniso_U_22
_atom_site_aniso_U_33
_atom_site_aniso_U_23
_atom_site_aniso_U_13
_atom_site_aniso_U_12
Te1 0.01095(17) 0.01800(16) 0.01578(16) 0.00063(12) 0.00111(12) 0.00306(13)
Te2 0.01850(18) 0.02050(16) 0.01226(16) 0.00588(12) 0.00285(12) 0.00728(14)
Te3 0.02147(19) 0.01758(16) 0.01651(17) 0.00230(12) -0.00084(13) 0.00729(14)
Te4 0.02233(19) 0.02129(17) 0.01415(16) 0.00373(12) 0.00032(13) 0.00895(14)
Fe1 0.0130(4) 0.0157(3) 0.0148(3) 0.0018(3) 0.0022(3) 0.0058(3)
Fe2 0.0099(3) 0.0112(3) 0.0111(3) 0.0029(2) 0.0011(3) 0.0039(3)
Fe3 0.0181(4) 0.0211(4) 0.0179(4) 0.0054(3) 0.0009(3) 0.0080(3)
Fe4 0.0178(4) 0.0163(3) 0.0139(3) 0.0037(3) 0.0008(3) 0.0060(3)
Fe5 0.0103(3) 0.0109(3) 0.0079(3) 0.0033(2) 0.0018(2) 0.0026(3)
P1 0.0085(6) 0.0105(5) 0.0093(5) 0.0037(4) 0.0003(4) 0.0032(5)
P2 0.0155(7) 0.0132(5) 0.0082(6) 0.0025(4) 0.0018(5) 0.0023(5)
O1 0.023(2) 0.040(2) 0.041(3) 0.0065(19) 0.0141(19) 0.0133(19)
O2 0.030(2) 0.033(2) 0.033(2) 0.0160(18) -0.0002(18) 0.0107(18)
O3 0.020(2) 0.024(2) 0.034(2) 0.0017(16) -0.0031(17) 0.0042(17)
O4 0.033(2) 0.0245(18) 0.0199(19) 0.0126(15) 0.0055(16) 0.0156(17)
O5 0.022(2) 0.0205(18) 0.0198(19) -0.0006(14) -0.0024(15) 0.0033(16)
O6 0.041(3) 0.046(3) 0.037(2) 0.018(2) 0.004(2) 0.026(2)
O7 0.024(2) 0.042(2) 0.036(2) 0.0109(19) -0.0022(19) -0.006(2)
O8 0.033(2) 0.036(2) 0.032(2) 0.0075(18) 0.0100(19) 0.0139(19)
O9 0.036(2) 0.0162(18) 0.038(2) 0.0064(16) -0.0095(19) -0.0048(18)
O10 0.032(2) 0.046(2) 0.024(2) 0.0164(18) 0.0085(18) 0.020(2)
C1 0.025(3) 0.019(2) 0.023(3) 0.004(2) 0.004(2) 0.009(2)
C2 0.009(3) 0.018(2) 0.033(3) -0.001(2) 0.003(2) 0.002(2)
C3 0.013(3) 0.025(3) 0.029(3) 0.010(2) 0.008(2) 0.010(2)
C4 0.013(3) 0.012(2) 0.020(3) 0.0008(18) 0.0003(19) 0.0044(19)
C5 0.016(3) 0.016(2) 0.014(2) 0.0030(18) 0.006(2) 0.008(2)
C6 0.026(3) 0.033(3) 0.025(3) 0.007(2) 0.003(2) 0.014(3)
C7 0.023(3) 0.035(3) 0.015(3) 0.008(2) -0.001(2) 0.006(3)
C8 0.027(3) 0.023(3) 0.021(3) 0.005(2) 0.002(2) 0.014(2)
C9 0.028(3) 0.025(3) 0.020(3) 0.009(2) 0.001(2) 0.012(2)
C10 0.020(3) 0.023(3) 0.023(3) 0.008(2) 0.003(2) 0.011(2)
C11 0.019(3) 0.021(3) 0.038(3) 0.008(2) 0.007(2) 0.001(2)
C12 0.022(3) 0.024(3) 0.038(3) 0.014(2) 0.014(3) 0.006(2)
C13 0.031(3) 0.026(3) 0.030(3) 0.017(2) 0.009(3) 0.008(2)
C14 0.021(3) 0.022(3) 0.030(3) 0.010(2) 0.005(2) 0.001(2)
C15 0.016(3) 0.019(2) 0.030(3) 0.011(2) 0.005(2) 0.005(2)
C16 0.026(3) 0.027(3) 0.032(3) 0.013(2) 0.011(2) 0.012(2)
C17 0.014(2) 0.0075(19) 0.007(2) 0.0032(16) 0.0013(17) 0.0007(18)
C18 0.011(2) 0.019(2) 0.007(2) 0.0066(17) 0.0027(17) 0.0028(19)
C19 0.014(3) 0.014(2) 0.012(2) 0.0020(17) -0.0029(18) -0.0014(19)
C20 0.020(3) 0.010(2) 0.012(2) 0.0033(17) 0.0041(19) 0.0050(19)
C21 0.018(3) 0.014(2) 0.012(2) 0.0060(17) 0.0023(19) 0.006(2)
C22 0.011(2) 0.013(2) 0.013(2) 0.0041(17) 0.0045(18) 0.0051(18)
C23 0.017(3) 0.016(2) 0.012(2) 0.0038(18) 0.0021(19) 0.008(2)
C24 0.026(3) 0.032(3) 0.016(3) 0.011(2) 0.006(2) 0.016(2)
C25 0.028(3) 0.021(2) 0.026(3) 0.017(2) 0.014(2) 0.008(2)
C26 0.020(3) 0.016(2) 0.029(3) 0.010(2) 0.006(2) 0.002(2)
C27 0.016(3) 0.019(2) 0.014(2) 0.0064(18) 0.0020(19) 0.007(2)
C28 0.012(2) 0.013(2) 0.008(2) -0.0012(16) -0.0001(17) 0.0037(19)
C29 0.016(3) 0.013(2) 0.018(2) 0.0028(18) 0.001(2) 0.004(2)
C30 0.017(3) 0.024(3) 0.031(3) 0.004(2) -0.003(2) 0.012(2)
C31 0.009(3) 0.029(3) 0.029(3) 0.004(2) 0.000(2) 0.006(2)
C32 0.014(3) 0.019(2) 0.022(3) 0.007(2) 0.002(2) 0.000(2)
C33 0.015(3) 0.014(2) 0.010(2) 0.0006(17) 0.0005(18) 0.0053(19)
C34 0.014(2) 0.013(2) 0.012(2) 0.0068(17) 0.0039(18) 0.0019(19)
C35 0.021(3) 0.022(2) 0.011(2) 0.0085(19) 0.007(2) 0.003(2)
C36 0.013(3) 0.023(2) 0.013(2) 0.0081(19) 0.0013(19) -0.003(2)
C37 0.022(3) 0.010(2) 0.013(2) 0.0041(17) -0.001(2) -0.001(2)
C38 0.021(3) 0.013(2) 0.010(2) 0.0043(17) -0.0012(19) 0.002(2)
C39 0.009(2) 0.016(2) 0.012(2) 0.0044(17) 0.0014(18) 0.0055(19)
C40 0.015(3) 0.021(2) 0.012(2) 0.0051(18) -0.0025(19) 0.002(2)
C41 0.019(3) 0.025(3) 0.024(3) 0.013(2) 0.003(2) 0.002(2)
C42 0.023(3) 0.031(3) 0.022(3) 0.019(2) 0.010(2) 0.013(2)
C43 0.033(3) 0.029(3) 0.009(2) 0.0050(19) 0.005(2) 0.020(2)
C44 0.017(3) 0.018(2) 0.015(2) 0.0045(18) 0.0029(19) 0.010(2)
C45 0.016(3) 0.017(2) 0.007(2) 0.0015(17) 0.0005(18) 0.003(2)
C46 0.017(3) 0.017(2) 0.017(2) 0.0046(18) 0.000(2) 0.006(2)
C47 0.025(3) 0.015(2) 0.021(3) 0.0048(19) 0.002(2) 0.003(2)
C48 0.037(3) 0.023(3) 0.019(3) 0.002(2) -0.001(2) 0.019(3)
C49 0.026(3) 0.036(3) 0.013(2) 0.005(2) 0.007(2) 0.020(3)
C50 0.027(3) 0.023(3) 0.014(2) 0.0051(19) 0.004(2) 0.009(2)

loop_
_atom_type_symbol
_atom_type_description
_atom_type_scat_dispersion_real
_atom_type_scat_dispersion_imag
_atom_type_scat_source
C C 0.0033 0.0016 'International Tables Vol C Tables 4.2.6.8 and 6.1.1.4'
H H 0.0000 0.0000 'International Tables Vol C Tables 4.2.6.8 and 6.1.1.4'
O O 0.0106 0.0060 'International Tables Vol C Tables 4.2.6.8 and 6.1.1.4'
P P 0.1023 0.0942 'International Tables Vol C Tables 4.2.6.8 and 6.1.1.4'
Te Te -0.5308 1.6751 'International Tables Vol C Tables 4.2.6.8 and 6.1.1.4'
Fe Fe 0.3463 0.8444 'International Tables Vol C Tables 4.2.6.8 and 6.1.1.4'

loop_
_geom_angle_atom_site_label_1
_geom_angle_atom_site_label_2
_geom_angle_atom_site_label_3
_geom_angle
C11 Te1 Fe1 109.57(14)
C11 Te1 Fe2 111.42(16)
Fe1 Te1 Fe2 62.40(2)
C13 Te2 Fe1 109.11(15)
C13 Te2 Fe2 113.26(14)
Fe1 Te2 Fe2 62.43(2)
C14 Te3 Fe4 113.82(14)
C14 Te3 Fe3 108.31(15)
Fe4 Te3 Fe3 62.50(2)
C16 Te4 Fe3 107.48(13)
C16 Te4 Fe4 113.17(16)
Fe3 Te4 Fe4 62.52(2)
C2 Fe1 C1 99.9(2)
C2 Fe1 C3 91.3(2)
C1 Fe1 C3 101.5(2)
C2 Fe1 Te1 86.85(16)
C1 Fe1 Te1 104.39(16)
C3 Fe1 Te1 153.97(15)
C2 Fe1 Te2 159.11(16)
C1 Fe1 Te2 100.90(17)
C3 Fe1 Te2 86.12(17)
Te1 Fe1 Te2 86.51(2)
C2 Fe1 Fe2 100.91(15)
C1 Fe1 Fe2 152.36(16)
C3 Fe1 Fe2 95.99(15)
Te1 Fe1 Fe2 59.07(2)
Te2 Fe1 Fe2 58.90(2)
C5 Fe2 C4 93.6(2)
C5 Fe2 P1 96.22(14)
C4 Fe2 P1 100.13(14)
C5 Fe2 Te2 82.35(14)
C4 Fe2 Te2 150.02(14)
P1 Fe2 Te2 109.83(4)
C5 Fe2 Te1 160.45(14)
C4 Fe2 Te1 88.63(15)
P1 Fe2 Te1 102.52(4)
Te2 Fe2 Te1 86.07(2)
C5 Fe2 Fe1 101.93(14)
C4 Fe2 Fe1 93.68(15)
P1 Fe2 Fe1 156.43(4)
Te2 Fe2 Fe1 58.67(2)
Te1 Fe2 Fe1 58.53(2)
C8 Fe3 C7 90.9(2)
C8 Fe3 C6 101.1(2)
C7 Fe3 C6 99.2(3)
C8 Fe3 Te4 161.83(17)
C7 Fe3 Te4 91.32(16)
C6 Fe3 Te4 96.36(16)
C8 Fe3 Te3 84.07(18)
C7 Fe3 Te3 153.48(18)
C6 Fe3 Te3 107.28(19)
Te4 Fe3 Te3 85.94(2)
C8 Fe3 Fe4 102.77(17)
C7 Fe3 Fe4 97.46(18)
C6 Fe3 Fe4 150.53(17)
Te4 Fe3 Fe4 59.07(2)
Te3 Fe3 Fe4 58.75(2)
C9 Fe4 C10 90.9(2)
C9 Fe4 P2 102.40(17)
C10 Fe4 P2 100.67(17)
C9 Fe4 Te3 152.18(17)
C10 Fe4 Te3 86.36(16)
P2 Fe4 Te3 105.32(4)
C9 Fe4 Te4 84.84(16)
C10 Fe4 Te4 153.82(17)
P2 Fe4 Te4 105.48(4)
Te3 Fe4 Te4 85.58(2)
C9 Fe4 Fe3 94.17(17)
C10 Fe4 Fe3 96.32(16)
P2 Fe4 Fe3 155.96(4)
Te3 Fe4 Fe3 58.75(2)
Te4 Fe4 Fe3 58.42(2)
C35 Fe5 C18 162.40(19)
C35 Fe5 C38 68.80(19)
C18 Fe5 C38 109.83(19)
C35 Fe5 C20 105.06(18)
C18 Fe5 C20 68.03(17)
C38 Fe5 C20 153.87(19)
C35 Fe5 C21 117.51(19)
C18 Fe5 C21 68.59(18)
C38 Fe5 C21 164.82(18)
C20 Fe5 C21 40.80(18)
C35 Fe5 C19 123.86(19)
C18 Fe5 C19 40.64(17)
C38 Fe5 C19 120.9(2)
C20 Fe5 C19 40.18(18)
C21 Fe5 C19 68.43(19)
C35 Fe5 C34 41.22(19)
C18 Fe5 C34 126.00(18)
C38 Fe5 C34 41.61(17)
C20 Fe5 C34 117.00(18)
C21 Fe5 C34 151.76(17)
C19 Fe5 C34 105.85(18)
C35 Fe5 C17 153.6(2)
C18 Fe5 C17 40.83(17)
C38 Fe5 C17 128.07(17)
C20 Fe5 C17 68.50(16)
C21 Fe5 C17 40.93(16)
C19 Fe5 C17 68.60(17)
C34 Fe5 C17 164.84(18)
C35 Fe5 C36 40.45(18)
C18 Fe5 C36 156.70(18)
C38 Fe5 C36 68.3(2)
C20 Fe5 C36 124.33(19)
C21 Fe5 C36 106.83(19)
C19 Fe5 C36 160.90(18)
C34 Fe5 C36 69.09(19)
C17 Fe5 C36 120.77(19)
C35 Fe5 C37 68.42(18)
C18 Fe5 C37 122.63(18)
C38 Fe5 C37 40.11(18)
C20 Fe5 C37 163.1(2)
C21 Fe5 C37 127.02(19)
C19 Fe5 C37 156.32(19)
C34 Fe5 C37 69.10(18)
C17 Fe5 C37 109.98(17)
C36 Fe5 C37 40.81(19)
C17 P1 C28 101.5(2)
C17 P1 C22 100.89(19)
C28 P1 C22 102.6(2)
C17 P1 Fe2 119.61(15)
C28 P1 Fe2 117.18(14)
C22 P1 Fe2 112.47(14)
C34 P2 C39 101.6(2)
C34 P2 C45 100.9(2)
C39 P2 C45 100.92(19)
C34 P2 Fe4 118.50(15)
C39 P2 Fe4 111.98(15)
C45 P2 Fe4 119.98(16)
O1 C1 Fe1 178.8(5)
O2 C2 Fe1 179.0(5)
O3 C3 Fe1 178.4(5)
O4 C4 Fe2 175.9(4)
O5 C5 Fe2 178.2(4)
O6 C6 Fe3 177.9(5)
O7 C7 Fe3 174.9(5)
O8 C8 Fe3 176.0(5)
O9 C9 Fe4 173.5(5)
O10 C10 Fe4 175.8(5)
C12 C11 Te1 116.7(3)
C12 C11 H11A 108.1
Te1 C11 H11A 108.1
C12 C11 H11B 108.1
Te1 C11 H11B 108.1
H11A C11 H11B 107.3
C13 C12 C11 115.1(4)
C13 C12 H12A 108.5
C11 C12 H12A 108.5
C13 C12 H12B 108.5
C11 C12 H12B 108.5
H12A C12 H12B 107.5
C12 C13 Te2 117.1(3)
C12 C13 H13A 108.0
Te2 C13 H13A 108.0
C12 C13 H13B 108.0
Te2 C13 H13B 108.0
H13A C13 H13B 107.3
C15 C14 Te3 116.6(3)
C15 C14 H14A 108.1
Te3 C14 H14A 108.1
C15 C14 H14B 108.1
Te3 C14 H14B 108.1
H14A C14 H14B 107.3
C14 C15 C16 113.5(4)
C14 C15 H15A 108.9
C16 C15 H15A 108.9
C14 C15 H15B 108.9
C16 C15 H15B 108.9
H15A C15 H15B 107.7
C15 C16 Te4 117.9(3)
C15 C16 H16A 107.8
Te4 C16 H16A 107.8
C15 C16 H16B 107.8
Te4 C16 H16B 107.8
H16A C16 H16B 107.2
C18 C17 C21 107.1(4)
C18 C17 P1 126.2(3)
C21 C17 P1 125.9(4)
C18 C17 Fe5 68.9(2)
C21 C17 Fe5 69.3(2)
P1 C17 Fe5 134.6(2)
C19 C18 C17 108.7(4)
C19 C18 Fe5 70.2(2)
C17 C18 Fe5 70.3(2)
C19 C18 H18 125.6
C17 C18 H18 125.6
Fe5 C18 H18 125.5
C20 C19 C18 107.9(4)
C20 C19 Fe5 69.8(3)
C18 C19 Fe5 69.2(2)
C20 C19 H19 126.1
C18 C19 H19 126.1
Fe5 C19 H19 126.5
C19 C20 C21 108.8(4)
C19 C20 Fe5 70.0(2)
C21 C20 Fe5 69.7(2)
C19 C20 H20 125.6
C21 C20 H20 125.6
Fe5 C20 H20 126.3
C20 C21 C17 107.5(4)
C20 C21 Fe5 69.5(2)
C17 C21 Fe5 69.8(2)
C20 C21 H21 126.2
C17 C21 H21 126.2
Fe5 C21 H21 126.0
C27 C22 C23 118.3(4)
C27 C22 P1 121.4(3)
C23 C22 P1 120.3(3)
C24 C23 C22 121.5(4)
C24 C23 H23 119.2
C22 C23 H23 119.2
C23 C24 C25 119.4(5)
C23 C24 H24 120.3
C25 C24 H24 120.3
C24 C25 C26 120.5(4)
C24 C25 H25 119.8
C26 C25 H25 119.8
C25 C26 C27 119.5(5)
C25 C26 H26 120.3
C27 C26 H26 120.3
C22 C27 C26 120.8(5)
C22 C27 H27 119.6
C26 C27 H27 119.6
C33 C28 C29 118.6(4)
C33 C28 P1 119.0(3)
C29 C28 P1 122.1(3)
C30 C29 C28 120.7(4)
C30 C29 H29 119.6
C28 C29 H29 119.6
C29 C30 C31 120.6(5)
C29 C30 H30 119.7
C31 C30 H30 119.7
C30 C31 C32 120.1(5)
C30 C31 H31 119.9
C32 C31 H31 119.9
C31 C32 C33 119.5(4)
C31 C32 H32 120.3
C33 C32 H32 120.3
C32 C33 C28 120.4(4)
C32 C33 H33 119.8
C28 C33 H33 119.8
C35 C34 C38 105.4(4)
C35 C34 P2 128.3(3)
C38 C34 P2 126.2(4)
C35 C34 Fe5 68.6(2)
C38 C34 Fe5 68.6(2)
P2 C34 Fe5 130.3(2)
C36 C35 C34 109.7(4)
C36 C35 Fe5 70.8(2)
C34 C35 Fe5 70.2(2)
C36 C35 H35 125.2
C34 C35 H35 125.2
Fe5 C35 H35 125.4
C35 C36 C37 107.6(4)
C35 C36 Fe5 68.7(3)
C37 C36 Fe5 69.7(3)
C35 C36 H36 126.2
C37 C36 H36 126.2
Fe5 C36 H36 126.9
C38 C37 C36 108.0(4)
C38 C37 Fe5 69.0(3)
C36 C37 Fe5 69.5(3)
C38 C37 H37 126.0
C36 C37 H37 126.0
Fe5 C37 H37 127.1
C37 C38 C34 109.4(4)
C37 C38 Fe5 70.9(3)
C34 C38 Fe5 69.7(2)
C37 C38 H38 125.3
C34 C38 H38 125.3
Fe5 C38 H38 125.7
C40 C39 C44 119.1(4)
C40 C39 P2 121.8(3)
C44 C39 P2 118.9(3)
C39 C40 C41 120.6(4)
C39 C40 H40 119.7
C41 C40 H40 119.7
C42 C41 C40 119.2(5)
C42 C41 H41 120.4
C40 C41 H41 120.4
C43 C42 C41 120.7(4)
C43 C42 H42 119.7
C41 C42 H42 119.7
C42 C43 C44 120.9(5)
C42 C43 H43 119.5
C44 C43 H43 119.5
C43 C44 C39 119.4(4)
C43 C44 H44 120.3
C39 C44 H44 120.3
C46 C45 C50 117.7(4)
C46 C45 P2 121.1(3)
C50 C45 P2 121.1(3)
C47 C46 C45 121.5(4)
C47 C46 H46 119.2
C45 C46 H46 119.2
C46 C47 C48 119.3(4)
C46 C47 H47 120.3
C48 C47 H47 120.3
C49 C48 C47 119.8(4)
C49 C48 H48 120.1
C47 C48 H48 120.1
C48 C49 C50 120.5(5)
C48 C49 H49 119.7
C50 C49 H49 119.7
C49 C50 C45 121.1(5)
C49 C50 H50 119.4
C45 C50 H50 119.4

loop_
_geom_bond_atom_site_label_1
_geom_bond_atom_site_label_2
_geom_bond_distance
Te1 C11 2.162(5)
Te1 Fe1 2.5392(7)
Te1 Fe2 2.5538(8)
Te2 C13 2.168(5)
Te2 Fe1 2.5420(8)
Te2 Fe2 2.5483(7)
Te3 C14 2.173(5)
Te3 Fe4 2.5516(8)
Te3 Fe3 2.5517(8)
Te4 C16 2.164(5)
Te4 Fe3 2.5421(7)
Te4 Fe4 2.5598(8)
Fe1 C2 1.775(6)
Fe1 C1 1.779(5)
Fe1 C3 1.787(5)
Fe1 Fe2 2.6382(9)
Fe2 C5 1.768(5)
Fe2 C4 1.773(5)
Fe2 P1 2.2288(12)
Fe3 C8 1.782(5)
Fe3 C7 1.787(6)
Fe3 C6 1.796(6)
Fe3 Fe4 2.6474(10)
Fe4 C9 1.772(5)
Fe4 C10 1.779(5)
Fe4 P2 2.2663(14)
Fe5 C35 2.030(4)
Fe5 C18 2.036(4)
Fe5 C38 2.037(4)
Fe5 C20 2.046(4)
Fe5 C21 2.048(4)
Fe5 C19 2.049(4)
Fe5 C34 2.052(4)
Fe5 C17 2.054(4)
Fe5 C36 2.058(5)
Fe5 C37 2.061(4)
P1 C17 1.814(4)
P1 C28 1.830(5)
P1 C22 1.838(4)
P2 C34 1.811(5)
P2 C39 1.833(4)
P2 C45 1.848(5)
O1 C1 1.160(6)
O2 C2 1.153(6)
O3 C3 1.139(6)
O4 C4 1.144(6)
O5 C5 1.146(6)
O6 C6 1.136(6)
O7 C7 1.123(6)
O8 C8 1.141(6)
O9 C9 1.148(6)
O10 C10 1.151(6)
C11 C12 1.536(7)
C11 H11A 0.9900
C11 H11B 0.9900
C12 C13 1.498(8)
C12 H12A 0.9900
C12 H12B 0.9900
C13 H13A 0.9900
C13 H13B 0.9900
C14 C15 1.480(7)
C14 H14A 0.9900
C14 H14B 0.9900
C15 C16 1.529(7)
C15 H15A 0.9900
C15 H15B 0.9900
C16 H16A 0.9900
C16 H16B 0.9900
C17 C18 1.427(6)
C17 C21 1.434(6)
C18 C19 1.418(6)
C18 H18 0.9500
C19 C20 1.406(6)
C19 H19 0.9500
C20 C21 1.427(6)
C20 H20 0.9500
C21 H21 0.9500
C22 C27 1.390(6)
C22 C23 1.397(6)
C23 C24 1.385(6)
C23 H23 0.9500
C24 C25 1.385(7)
C24 H24 0.9500
C25 C26 1.389(7)
C25 H25 0.9500
C26 C27 1.402(6)
C26 H26 0.9500
C27 H27 0.9500
C28 C33 1.402(6)
C28 C29 1.404(6)
C29 C30 1.365(7)
C29 H29 0.9500
C30 C31 1.387(7)
C30 H30 0.9500
C31 C32 1.390(7)
C31 H31 0.9500
C32 C33 1.395(6)
C32 H32 0.9500
C33 H33 0.9500
C34 C35 1.437(7)
C34 C38 1.452(6)
C35 C36 1.414(6)
C35 H35 0.9500
C36 C37 1.436(7)
C36 H36 0.9500
C37 C38 1.406(7)
C37 H37 0.9500
C38 H38 0.9500
C39 C40 1.379(6)
C39 C44 1.413(6)
C40 C41 1.408(6)
C40 H40 0.9500
C41 C42 1.379(7)
C41 H41 0.9500
C42 C43 1.368(7)
C42 H42 0.9500
C43 C44 1.387(6)
C43 H43 0.9500
C44 H44 0.9500
C45 C46 1.393(6)
C45 C50 1.396(7)
C46 C47 1.382(6)
C46 H46 0.9500
C47 C48 1.395(7)
C47 H47 0.9500
C48 C49 1.374(7)
C48 H48 0.9500
C49 C50 1.375(7)
C49 H49 0.9500
C50 H50 0.9500

loop_
_geom_torsion_atom_site_label_1
_geom_torsion_atom_site_label_2
_geom_torsion_atom_site_label_3
_geom_torsion_atom_site_label_4
_geom_torsion
C11 Te1 Fe1 C2 150.7(2)
Fe2 Te1 Fe1 C2 -104.71(16)
C11 Te1 Fe1 C1 51.3(2)
Fe2 Te1 Fe1 C1 155.84(18)
C11 Te1 Fe1 C3 -122.9(4)
Fe2 Te1 Fe1 C3 -18.3(4)
C11 Te1 Fe1 Te2 -49.09(16)
Fe2 Te1 Fe1 Te2 55.48(2)
C11 Te1 Fe1 Fe2 -104.56(16)
C13 Te2 Fe1 C2 123.0(5)
Fe2 Te2 Fe1 C2 16.1(5)
C13 Te2 Fe1 C1 -52.7(2)
Fe2 Te2 Fe1 C1 -159.63(17)
C13 Te2 Fe1 C3 -153.7(2)
Fe2 Te2 Fe1 C3 99.39(15)
C13 Te2 Fe1 Te1 51.26(15)
Fe2 Te2 Fe1 Te1 -55.63(2)
C13 Te2 Fe1 Fe2 106.89(15)
C13 Te2 Fe2 C5 150.7(2)
Fe1 Te2 Fe2 C5 -109.02(15)
C13 Te2 Fe2 C4 -125.4(4)
Fe1 Te2 Fe2 C4 -25.2(3)
C13 Te2 Fe2 P1 56.86(17)
Fe1 Te2 Fe2 P1 157.09(5)
C13 Te2 Fe2 Te1 -45.04(16)
Fe1 Te2 Fe2 Te1 55.19(2)
C13 Te2 Fe2 Fe1 -100.23(16)
C11 Te1 Fe2 C5 100.0(5)
Fe1 Te1 Fe2 C5 -1.6(5)
C11 Te1 Fe2 C4 -163.2(2)
Fe1 Te1 Fe2 C4 95.16(14)
C11 Te1 Fe2 P1 -63.17(15)
Fe1 Te1 Fe2 P1 -164.77(4)
C11 Te1 Fe2 Te2 46.28(15)
Fe1 Te1 Fe2 Te2 -55.31(2)
C11 Te1 Fe2 Fe1 101.60(15)
C2 Fe1 Fe2 C5 -101.0(2)
C1 Fe1 Fe2 C5 120.7(4)
C3 Fe1 Fe2 C5 -8.5(2)
Te1 Fe1 Fe2 C5 179.45(15)
Te2 Fe1 Fe2 C5 73.27(15)
C2 Fe1 Fe2 C4 -6.5(2)
C1 Fe1 Fe2 C4 -144.8(4)
C3 Fe1 Fe2 C4 85.9(2)
Te1 Fe1 Fe2 C4 -86.13(15)
Te2 Fe1 Fe2 C4 167.69(15)
C2 Fe1 Fe2 P1 119.48(19)
C1 Fe1 Fe2 P1 -18.8(4)
C3 Fe1 Fe2 P1 -148.1(2)
Te1 Fe1 Fe2 P1 39.89(11)
Te2 Fe1 Fe2 P1 -66.29(11)
C2 Fe1 Fe2 Te2 -174.23(16)
C1 Fe1 Fe2 Te2 47.5(4)
C3 Fe1 Fe2 Te2 -81.79(17)
Te1 Fe1 Fe2 Te2 106.18(2)
C2 Fe1 Fe2 Te1 79.59(16)
C1 Fe1 Fe2 Te1 -58.7(4)
C3 Fe1 Fe2 Te1 172.04(17)
Te2 Fe1 Fe2 Te1 -106.18(2)
C16 Te4 Fe3 C8 108.6(6)
Fe4 Te4 Fe3 C8 1.1(5)
C16 Te4 Fe3 C7 -154.6(2)
Fe4 Te4 Fe3 C7 97.91(18)
C16 Te4 Fe3 C6 -55.1(2)
Fe4 Te4 Fe3 C6 -162.64(19)
C16 Te4 Fe3 Te3 51.84(17)
Fe4 Te4 Fe3 Te3 -55.68(2)
C16 Te4 Fe3 Fe4 107.52(17)
C14 Te3 Fe3 C8 143.3(2)
Fe4 Te3 Fe3 C8 -108.84(16)
C14 Te3 Fe3 C7 -136.7(4)
Fe4 Te3 Fe3 C7 -28.9(4)
C14 Te3 Fe3 C6 43.5(2)
Fe4 Te3 Fe3 C6 151.37(17)
C14 Te3 Fe3 Te4 -51.93(15)
Fe4 Te3 Fe3 Te4 55.96(2)
C14 Te3 Fe3 Fe4 -107.90(15)
C14 Te3 Fe4 C9 113.8(4)
Fe3 Te3 Fe4 C9 14.7(3)
C14 Te3 Fe4 C10 -161.3(2)
Fe3 Te3 Fe4 C10 99.65(17)
C14 Te3 Fe4 P2 -61.23(17)
Fe3 Te3 Fe4 P2 -160.28(4)
C14 Te3 Fe4 Te4 43.63(17)
Fe3 Te3 Fe4 Te4 -55.42(2)
C14 Te3 Fe4 Fe3 99.05(17)
C16 Te4 Fe4 C9 163.5(2)
Fe3 Te4 Fe4 C9 -98.13(17)
C16 Te4 Fe4 C10 -115.1(4)
Fe3 Te4 Fe4 C10 -16.7(4)
C16 Te4 Fe4 P2 62.03(15)
Fe3 Te4 Fe4 P2 160.41(5)
C16 Te4 Fe4 Te3 -42.66(15)
Fe3 Te4 Fe4 Te3 55.72(2)
C16 Te4 Fe4 Fe3 -98.38(15)
C8 Fe3 Fe4 C9 -98.3(2)
C7 Fe3 Fe4 C9 -5.7(2)
C6 Fe3 Fe4 C9 118.4(4)
Te4 Fe3 Fe4 C9 81.33(16)
Te3 Fe3 Fe4 C9 -173.18(16)
C8 Fe3 Fe4 C10 -7.0(2)
C7 Fe3 Fe4 C10 85.6(2)
C6 Fe3 Fe4 C10 -150.3(4)
Te4 Fe3 Fe4 C10 172.66(17)
Te3 Fe3 Fe4 C10 -81.84(17)
C8 Fe3 Fe4 P2 127.9(2)
C7 Fe3 Fe4 P2 -139.52(19)
C6 Fe3 Fe4 P2 -15.4(4)
Te4 Fe3 Fe4 P2 -52.47(11)
Te3 Fe3 Fe4 P2 53.03(11)
C8 Fe3 Fe4 Te3 74.85(17)
C7 Fe3 Fe4 Te3 167.45(16)
C6 Fe3 Fe4 Te3 -68.4(4)
Te4 Fe3 Fe4 Te3 -105.50(2)
C8 Fe3 Fe4 Te4 -179.66(17)
C7 Fe3 Fe4 Te4 -87.05(16)
C6 Fe3 Fe4 Te4 37.1(4)
Te3 Fe3 Fe4 Te4 105.50(2)
C5 Fe2 P1 C17 135.4(2)
C4 Fe2 P1 C17 40.7(2)
Te2 Fe2 P1 C17 -140.51(15)
Te1 Fe2 P1 C17 -50.19(16)
Fe1 Fe2 P1 C17 -84.27(19)
C5 Fe2 P1 C28 12.1(2)
C4 Fe2 P1 C28 -82.7(2)
Te2 Fe2 P1 C28 96.15(16)
Te1 Fe2 P1 C28 -173.54(16)
Fe1 Fe2 P1 C28 152.39(17)
C5 Fe2 P1 C22 -106.5(2)
C4 Fe2 P1 C22 158.7(2)
Te2 Fe2 P1 C22 -22.45(17)
Te1 Fe2 P1 C22 67.86(17)
Fe1 Fe2 P1 C22 33.8(2)
C9 Fe4 P2 C34 134.2(2)
C10 Fe4 P2 C34 41.0(2)
Te3 Fe4 P2 C34 -48.17(16)
Te4 Fe4 P2 C34 -137.77(16)
Fe3 Fe4 P2 C34 -93.26(19)
C9 Fe4 P2 C39 -108.0(2)
C10 Fe4 P2 C39 158.7(2)
Te3 Fe4 P2 C39 69.63(16)
Te4 Fe4 P2 C39 -19.97(16)
Fe3 Fe4 P2 C39 24.5(2)
C9 Fe4 P2 C45 10.0(2)
C10 Fe4 P2 C45 -83.3(2)
Te3 Fe4 P2 C45 -172.42(16)
Te4 Fe4 P2 C45 97.98(16)
Fe3 Fe4 P2 C45 142.49(18)
C2 Fe1 C1 O1 126(23)
C3 Fe1 C1 O1 33(23)
Te1 Fe1 C1 O1 -144(23)
Te2 Fe1 C1 O1 -55(23)
Fe2 Fe1 C1 O1 -95(23)
C1 Fe1 C2 O2 164(30)
C3 Fe1 C2 O2 -94(30)
Te1 Fe1 C2 O2 60(30)
Te2 Fe1 C2 O2 -11(30)
Fe2 Fe1 C2 O2 3(30)
C2 Fe1 C3 O3 -16(17)
C1 Fe1 C3 O3 84(17)
Te1 Fe1 C3 O3 -102(17)
Te2 Fe1 C3 O3 -176(100)
Fe2 Fe1 C3 O3 -118(17)
C5 Fe2 C4 O4 38(6)
P1 Fe2 C4 O4 135(6)
Te2 Fe2 C4 O4 -43(6)
Te1 Fe2 C4 O4 -123(6)
Fe1 Fe2 C4 O4 -64(6)
C4 Fe2 C5 O5 -158(14)
P1 Fe2 C5 O5 101(14)
Te2 Fe2 C5 O5 -8(14)
Te1 Fe2 C5 O5 -63(14)
Fe1 Fe2 C5 O5 -64(14)
C8 Fe3 C6 O6 127(14)
C7 Fe3 C6 O6 35(14)
Te4 Fe3 C6 O6 -58(14)
Te3 Fe3 C6 O6 -145(14)
Fe4 Fe3 C6 O6 -89(14)
C8 Fe3 C7 O7 7(6)
C6 Fe3 C7 O7 108(6)
Te4 Fe3 C7 O7 -155(6)
Te3 Fe3 C7 O7 -71(6)
Fe4 Fe3 C7 O7 -96(6)
C7 Fe3 C8 O8 5(7)
C6 Fe3 C8 O8 -94(7)
Te4 Fe3 C8 O8 102(7)
Te3 Fe3 C8 O8 159(7)
Fe4 Fe3 C8 O8 103(7)
C10 Fe4 C9 O9 -69(4)
P2 Fe4 C9 O9 -170(4)
Te3 Fe4 C9 O9 15(4)
Te4 Fe4 C9 O9 85(4)
Fe3 Fe4 C9 O9 28(4)
C9 Fe4 C10 O10 64(6)
P2 Fe4 C10 O10 166(6)
Te3 Fe4 C10 O10 -89(6)
Te4 Fe4 C10 O10 -16(6)
Fe3 Fe4 C10 O10 -31(6)
Fe1 Te1 C11 C12 1.8(4)
Fe2 Te1 C11 C12 -65.3(4)
Te1 C11 C12 C13 70.7(5)
C11 C12 C13 Te2 -67.8(5)
Fe1 Te2 C13 C12 -6.2(4)
Fe2 Te2 C13 C12 61.2(4)
Fe4 Te3 C14 C15 -64.1(4)
Fe3 Te3 C14 C15 3.2(4)
Te3 C14 C15 C16 70.6(5)
C14 C15 C16 Te4 -70.3(5)
Fe3 Te4 C16 C15 -5.2(4)
Fe4 Te4 C16 C15 61.7(4)
C28 P1 C17 C18 156.7(4)
C22 P1 C17 C18 -97.8(4)
Fe2 P1 C17 C18 26.1(4)
C28 P1 C17 C21 -34.5(4)
C22 P1 C17 C21 70.9(4)
Fe2 P1 C17 C21 -165.2(3)
C28 P1 C17 Fe5 61.3(4)
C22 P1 C17 Fe5 166.7(3)
Fe2 P1 C17 Fe5 -69.4(4)
C35 Fe5 C17 C18 161.3(4)
C38 Fe5 C17 C18 -75.7(3)
C20 Fe5 C17 C18 80.8(3)
C21 Fe5 C17 C18 118.9(4)
C19 Fe5 C17 C18 37.5(3)
C34 Fe5 C17 C18 -33.5(7)
C36 Fe5 C17 C18 -161.1(3)
C37 Fe5 C17 C18 -117.2(3)
C35 Fe5 C17 C21 42.5(5)
C18 Fe5 C17 C21 -118.9(4)
C38 Fe5 C17 C21 165.5(3)
C20 Fe5 C17 C21 -38.0(3)
C19 Fe5 C17 C21 -81.3(3)
C34 Fe5 C17 C21 -152.4(6)
C36 Fe5 C17 C21 80.1(3)
C37 Fe5 C17 C21 124.0(3)
C35 Fe5 C17 P1 -78.0(5)
C18 Fe5 C17 P1 120.6(4)
C38 Fe5 C17 P1 44.9(4)
C20 Fe5 C17 P1 -158.5(4)
C21 Fe5 C17 P1 -120.5(5)
C19 Fe5 C17 P1 158.1(4)
C34 Fe5 C17 P1 87.1(7)
C36 Fe5 C17 P1 -40.4(4)
C37 Fe5 C17 P1 3.4(4)
C21 C17 C18 C19 -0.9(5)
P1 C17 C18 C19 169.6(3)
Fe5 C17 C18 C19 -59.9(3)
C21 C17 C18 Fe5 59.0(3)
P1 C17 C18 Fe5 -130.5(3)
C35 Fe5 C18 C19 -32.5(7)
C38 Fe5 C18 C19 -114.7(3)
C20 Fe5 C18 C19 37.3(3)
C21 Fe5 C18 C19 81.4(3)
C34 Fe5 C18 C19 -70.8(3)
C17 Fe5 C18 C19 119.5(4)
C36 Fe5 C18 C19 164.3(4)
C37 Fe5 C18 C19 -157.5(3)
C35 Fe5 C18 C17 -151.9(6)
C38 Fe5 C18 C17 125.8(3)
C20 Fe5 C18 C17 -82.1(3)
C21 Fe5 C18 C17 -38.0(2)
C19 Fe5 C18 C17 -119.5(4)
C34 Fe5 C18 C17 169.7(2)
C36 Fe5 C18 C17 44.8(6)
C37 Fe5 C18 C17 83.1(3)
C17 C18 C19 C20 0.6(5)
Fe5 C18 C19 C20 -59.3(3)
C17 C18 C19 Fe5 59.9(3)
C35 Fe5 C19 C20 -72.0(3)
C18 Fe5 C19 C20 119.3(4)
C38 Fe5 C19 C20 -155.9(3)
C21 Fe5 C19 C20 37.5(3)
C34 Fe5 C19 C20 -113.3(3)
C17 Fe5 C19 C20 81.6(3)
C36 Fe5 C19 C20 -41.6(7)
C37 Fe5 C19 C20 172.8(4)
C35 Fe5 C19 C18 168.7(3)
C38 Fe5 C19 C18 84.8(3)
C20 Fe5 C19 C18 -119.3(4)
C21 Fe5 C19 C18 -81.8(3)
C34 Fe5 C19 C18 127.4(3)
C17 Fe5 C19 C18 -37.7(3)
C36 Fe5 C19 C18 -160.9(5)
C37 Fe5 C19 C18 53.4(5)
C18 C19 C20 C21 -0.1(5)
Fe5 C19 C20 C21 -59.1(3)
C18 C19 C20 Fe5 58.9(3)
C35 Fe5 C20 C19 125.1(3)
C18 Fe5 C20 C19 -37.8(3)
C38 Fe5 C20 C19 52.7(5)
C21 Fe5 C20 C19 -120.0(4)
C34 Fe5 C20 C19 82.6(3)
C17 Fe5 C20 C19 -81.9(3)
C36 Fe5 C20 C19 164.8(3)
C37 Fe5 C20 C19 -170.0(5)
C35 Fe5 C20 C21 -114.9(3)
C18 Fe5 C20 C21 82.2(3)
C38 Fe5 C20 C21 172.7(4)
C19 Fe5 C20 C21 120.0(4)
C34 Fe5 C20 C21 -157.4(3)
C17 Fe5 C20 C21 38.1(3)
C36 Fe5 C20 C21 -75.2(3)
C37 Fe5 C20 C21 -50.0(7)
C19 C20 C21 C17 -0.4(5)
Fe5 C20 C21 C17 -59.7(3)
C19 C20 C21 Fe5 59.3(3)
C18 C17 C21 C20 0.8(5)
P1 C17 C21 C20 -169.7(3)
Fe5 C17 C21 C20 59.5(3)
C18 C17 C21 Fe5 -58.8(3)
P1 C17 C21 Fe5 130.8(3)
C35 Fe5 C21 C20 81.1(3)
C18 Fe5 C21 C20 -80.7(3)
C38 Fe5 C21 C20 -167.7(7)
C19 Fe5 C21 C20 -36.9(3)
C34 Fe5 C21 C20 46.4(5)
C17 Fe5 C21 C20 -118.7(4)
C36 Fe5 C21 C20 123.5(3)
C37 Fe5 C21 C20 163.8(3)
C35 Fe5 C21 C17 -160.2(3)
C18 Fe5 C21 C17 38.0(3)
C38 Fe5 C21 C17 -49.0(8)
C20 Fe5 C21 C17 118.7(4)
C19 Fe5 C21 C17 81.8(3)
C34 Fe5 C21 C17 165.1(3)
C36 Fe5 C21 C17 -117.8(3)
C37 Fe5 C21 C17 -77.5(3)
C17 P1 C22 C27 23.8(4)
C28 P1 C22 C27 128.3(4)
Fe2 P1 C22 C27 -104.8(3)
C17 P1 C22 C23 -159.2(4)
C28 P1 C22 C23 -54.7(4)
Fe2 P1 C22 C23 72.2(4)
C27 C22 C23 C24 0.9(7)
P1 C22 C23 C24 -176.2(3)
C22 C23 C24 C25 -0.4(7)
C23 C24 C25 C26 0.3(7)
C24 C25 C26 C27 -0.7(7)
C23 C22 C27 C26 -1.3(7)
P1 C22 C27 C26 175.8(4)
C25 C26 C27 C22 1.2(7)
C17 P1 C28 C33 -91.9(4)
C22 P1 C28 C33 164.0(3)
Fe2 P1 C28 C33 40.3(4)
C17 P1 C28 C29 82.0(4)
C22 P1 C28 C29 -22.1(4)
Fe2 P1 C28 C29 -145.8(3)
C33 C28 C29 C30 -1.7(7)
P1 C28 C29 C30 -175.6(4)
C28 C29 C30 C31 2.1(8)
C29 C30 C31 C32 -1.0(8)
C30 C31 C32 C33 -0.5(7)
C31 C32 C33 C28 0.8(7)
C29 C28 C33 C32 0.2(6)
P1 C28 C33 C32 174.3(3)
C39 P2 C34 C35 66.5(4)
C45 P2 C34 C35 -37.2(4)
Fe4 P2 C34 C35 -170.4(3)
C39 P2 C34 C38 -108.4(4)
C45 P2 C34 C38 147.9(4)
Fe4 P2 C34 C38 14.7(4)
C39 P2 C34 Fe5 159.9(3)
C45 P2 C34 Fe5 56.2(3)
Fe4 P2 C34 Fe5 -77.0(3)
C18 Fe5 C34 C35 163.5(3)
C38 Fe5 C34 C35 -117.3(4)
C20 Fe5 C34 C35 82.0(3)
C21 Fe5 C34 C35 49.9(5)
C19 Fe5 C34 C35 123.7(3)
C17 Fe5 C34 C35 -170.1(6)
C36 Fe5 C34 C35 -36.9(3)
C37 Fe5 C34 C35 -80.7(3)
C35 Fe5 C34 C38 117.3(4)
C18 Fe5 C34 C38 -79.2(3)
C20 Fe5 C34 C38 -160.7(3)
C21 Fe5 C34 C38 167.2(4)
C19 Fe5 C34 C38 -119.0(3)
C17 Fe5 C34 C38 -52.7(7)
C36 Fe5 C34 C38 80.4(3)
C37 Fe5 C34 C38 36.6(3)
C35 Fe5 C34 P2 -122.7(4)
C18 Fe5 C34 P2 40.8(4)
C38 Fe5 C34 P2 120.0(4)
C20 Fe5 C34 P2 -40.7(4)
C21 Fe5 C34 P2 -72.8(5)
C19 Fe5 C34 P2 1.0(4)
C17 Fe5 C34 P2 67.3(8)
C36 Fe5 C34 P2 -159.6(4)
C37 Fe5 C34 P2 156.6(4)
C38 C34 C35 C36 0.9(5)
P2 C34 C35 C36 -174.8(3)
Fe5 C34 C35 C36 60.0(3)
C38 C34 C35 Fe5 -59.1(3)
P2 C34 C35 Fe5 125.2(4)
C18 Fe5 C35 C36 -169.9(5)
C38 Fe5 C35 C36 -81.0(3)
C20 Fe5 C35 C36 125.8(3)
C21 Fe5 C35 C36 83.8(3)
C19 Fe5 C35 C36 165.2(3)
C34 Fe5 C35 C36 -120.3(4)
C17 Fe5 C35 C36 53.9(5)
C37 Fe5 C35 C36 -37.8(3)
C18 Fe5 C35 C34 -49.6(7)
C38 Fe5 C35 C34 39.3(3)
C20 Fe5 C35 C34 -114.0(3)
C21 Fe5 C35 C34 -155.9(3)
C19 Fe5 C35 C34 -74.5(3)
C17 Fe5 C35 C34 174.2(3)
C36 Fe5 C35 C34 120.3(4)
C37 Fe5 C35 C34 82.5(3)
C34 C35 C36 C37 -0.6(5)
Fe5 C35 C36 C37 59.1(3)
C34 C35 C36 Fe5 -59.6(3)
C18 Fe5 C36 C35 172.3(4)
C38 Fe5 C36 C35 82.4(3)
C20 Fe5 C36 C35 -71.6(3)
C21 Fe5 C36 C35 -112.9(3)
C19 Fe5 C36 C35 -40.3(7)
C34 Fe5 C36 C35 37.5(3)
C17 Fe5 C36 C35 -155.3(3)
C37 Fe5 C36 C35 119.4(4)
C35 Fe5 C36 C37 -119.4(4)
C18 Fe5 C36 C37 52.9(6)
C38 Fe5 C36 C37 -37.0(3)
C20 Fe5 C36 C37 169.0(3)
C21 Fe5 C36 C37 127.7(3)
C19 Fe5 C36 C37 -159.7(5)
C34 Fe5 C36 C37 -81.8(3)
C17 Fe5 C36 C37 85.3(3)
C35 C36 C37 C38 0.0(5)
Fe5 C36 C37 C38 58.4(3)
C35 C36 C37 Fe5 -58.4(3)
C35 Fe5 C37 C38 -82.3(3)
C18 Fe5 C37 C38 82.3(3)
C20 Fe5 C37 C38 -152.4(5)
C21 Fe5 C37 C38 168.8(3)
C19 Fe5 C37 C38 43.9(5)
C34 Fe5 C37 C38 -37.9(3)
C17 Fe5 C37 C38 125.9(3)
C36 Fe5 C37 C38 -119.7(4)
C35 Fe5 C37 C36 37.4(3)
C18 Fe5 C37 C36 -158.0(3)
C38 Fe5 C37 C36 119.7(4)
C20 Fe5 C37 C36 -32.6(7)
C21 Fe5 C37 C36 -71.4(3)
C19 Fe5 C37 C36 163.6(4)
C34 Fe5 C37 C36 81.8(3)
C17 Fe5 C37 C36 -114.3(3)
C36 C37 C38 C34 0.6(5)
Fe5 C37 C38 C34 59.3(3)
C36 C37 C38 Fe5 -58.7(3)
C35 C34 C38 C37 -0.9(5)
P2 C34 C38 C37 174.9(3)
Fe5 C34 C38 C37 -60.0(3)
C35 C34 C38 Fe5 59.1(3)
P2 C34 C38 Fe5 -125.1(3)
C35 Fe5 C38 C37 81.3(3)
C18 Fe5 C38 C37 -117.5(3)
C20 Fe5 C38 C37 162.2(4)
C21 Fe5 C38 C37 -36.3(8)
C19 Fe5 C38 C37 -161.1(3)
C34 Fe5 C38 C37 120.2(4)
C17 Fe5 C38 C37 -75.2(3)
C36 Fe5 C38 C37 37.6(3)
C35 Fe5 C38 C34 -38.9(3)
C18 Fe5 C38 C34 122.3(3)
C20 Fe5 C38 C34 42.0(5)
C21 Fe5 C38 C34 -156.4(6)
C19 Fe5 C38 C34 78.8(3)
C17 Fe5 C38 C34 164.7(3)
C36 Fe5 C38 C34 -82.5(3)
C37 Fe5 C38 C34 -120.2(4)
C34 P2 C39 C40 28.1(4)
C45 P2 C39 C40 131.8(4)
Fe4 P2 C39 C40 -99.4(4)
C34 P2 C39 C44 -156.4(4)
C45 P2 C39 C44 -52.7(4)
Fe4 P2 C39 C44 76.1(4)
C44 C39 C40 C41 1.9(7)
P2 C39 C40 C41 177.4(4)
C39 C40 C41 C42 -1.8(7)
C40 C41 C42 C43 1.6(8)
C41 C42 C43 C44 -1.6(8)
C42 C43 C44 C39 1.7(7)
C40 C39 C44 C43 -1.8(7)
P2 C39 C44 C43 -177.4(3)
C34 P2 C45 C46 -110.0(4)
C39 P2 C45 C46 145.8(4)
Fe4 P2 C45 C46 22.3(4)
C34 P2 C45 C50 67.4(4)
C39 P2 C45 C50 -36.8(4)
Fe4 P2 C45 C50 -160.3(3)
C50 C45 C46 C47 -2.5(7)
P2 C45 C46 C47 175.0(4)
C45 C46 C47 C48 0.9(8)
C46 C47 C48 C49 1.3(8)
C47 C48 C49 C50 -1.9(8)
C48 C49 C50 C45 0.2(8)
C46 C45 C50 C49 1.9(7)
P2 C45 C50 C49 -175.6(4)
